data_2220349
loop_
_publ_author_name
'Li, Gong-Chun'
'Yang, Feng-Ling'
'Yao, Chang-Sheng'

_publ_section_title
;
 2-Amino-1<i>H</i>-benzoimidazol-3-ium
 4,4,4-trifluoro-1,3-dioxo-1-phenylbutan-2-ide
;
_journal_coeditor_code SJ2549
_journal_issue 12
_journal_name_full 'Acta Crystallographica Section E'
_journal_page_first o2460
_journal_paper_doi 10.1107/S1600536808037483
_journal_volume 64
_journal_year 2008
_chemical_formula_iupac 'C7 H8 N3 +, C10 H6 F3 O2 -'
_chemical_formula_moiety 'C7 H8 N3 +, C10 H6 F3 O2 -'
_chemical_formula_sum 'C17 H14 F3 N3 O2'
_chemical_formula_weight 349.31
_chemical_name_systematic
;
2-Amino-1<i>H</i>-benzoimidazol-3-ium
4,4,4-trifluoro-1,3-dioxo-1-phenylbutan-2-ide
;
_space_group_IT_number 61
_symmetry_cell_setting orthorhombic
_symmetry_space_group_name_Hall '-P 2ac 2ab'
_symmetry_space_group_name_H-M 'P b c a'
_atom_sites_solution_hydrogens geom
_atom_sites_solution_primary direct
_atom_sites_solution_secondary difmap
_audit_creation_method SHELXL-97
_cell_angle_alpha 90.00
_cell_angle_beta 90.00
_cell_angle_gamma 90.00
_cell_formula_units_Z 8
_cell_length_a 16.755(3)
_cell_length_b 10.552(2)
_cell_length_c 18.497(4)
_cell_measurement_reflns_used 6974
_cell_measurement_temperature 113(2)
_cell_measurement_theta_max 27.884
_cell_measurement_theta_min 2.202
_cell_volume 3270.2(11)
_computing_cell_refinement 'CrystalClear (Rigaku/MSC, 2002)'
_computing_data_collection 'CrystalClear (Rigaku/MSC, 2002)'
_computing_data_reduction 'CrystalClear (Rigaku/MSC, 2002)'
_computing_molecular_graphics 'SHELXTL (Sheldrick, 2008)'
_computing_publication_material 'SHELXTL (Sheldrick, 2008)'
_computing_structure_refinement 'SHELXL97 (Sheldrick, 2008)'
_computing_structure_solution 'SHELXS97 (Sheldrick, 2008)'
_diffrn_ambient_temperature 113(2)
_diffrn_measured_fraction_theta_full 0.999
_diffrn_measured_fraction_theta_max 0.999
_diffrn_measurement_device_type 'Rigaku Saturn CCD'
_diffrn_measurement_method \w
_diffrn_radiation_monochromator confocal
_diffrn_radiation_source 'rotating anode'
_diffrn_radiation_type MoK\a
_diffrn_radiation_wavelength 0.71073
_diffrn_reflns_av_R_equivalents 0.0498
_diffrn_reflns_av_sigmaI/netI 0.0241
_diffrn_reflns_limit_h_max 19
_diffrn_reflns_limit_h_min -19
_diffrn_reflns_limit_k_max 12
_diffrn_reflns_limit_k_min -12
_diffrn_reflns_limit_l_max 21
_diffrn_reflns_limit_l_min -22
_diffrn_reflns_number 31132
_diffrn_reflns_theta_full 25.02
_diffrn_reflns_theta_max 25.02
_diffrn_reflns_theta_min 2.20
_diffrn_standards_number 0
_exptl_absorpt_coefficient_mu 0.118
_exptl_absorpt_correction_T_max 0.9930
_exptl_absorpt_correction_T_min 0.9860
_exptl_absorpt_correction_type multi-scan
_exptl_absorpt_process_details '(CrystalClear; Rigaku/MSC, 2002)'
_exptl_crystal_colour yellow
_exptl_crystal_density_diffrn 1.419
_exptl_crystal_density_method 'not measured'
_exptl_crystal_description block
_exptl_crystal_F_000 1440
_exptl_crystal_size_max 0.12
_exptl_crystal_size_mid 0.10
_exptl_crystal_size_min 0.06
_refine_diff_density_max 0.210
_refine_diff_density_min -0.197
_refine_ls_extinction_coef 0.0073(10)
_refine_ls_extinction_expression Fc^*^=kFc[1+0.001xFc^2^\l^3^/sin(2\q)]^-1/4^
_refine_ls_extinction_method 'SHELXL97 (Sheldrick, 2008)'
_refine_ls_goodness_of_fit_ref 1.062
_refine_ls_hydrogen_treatment mixed
_refine_ls_matrix_type full
_refine_ls_number_parameters 243
_refine_ls_number_reflns 2881
_refine_ls_number_restraints 5
_refine_ls_restrained_S_all 1.064
_refine_ls_R_factor_all 0.0440
_refine_ls_R_factor_gt 0.0391
_refine_ls_shift/su_max 0.001
_refine_ls_shift/su_mean 0.000
_refine_ls_structure_factor_coef Fsqd
_refine_ls_weighting_details 'calc w=1/[\s^2^(Fo^2^)+(0.0613P)^2^+0.895P] where P=(Fo^2^+2Fc^2^)/3'
_refine_ls_weighting_scheme calc
_refine_ls_wR_factor_gt 0.1028
_refine_ls_wR_factor_ref 0.1074
_reflns_number_gt 2609
_reflns_number_total 2881
_reflns_threshold_expression I>2\s(I)
_cod_data_source_file sj2549.cif
_cod_data_source_block I
_cod_depositor_comments
;
The following automatic conversions were performed:
'_symmetry_cell_setting' value 'Orthorhombic' changed to 'orthorhombic'
according to '/home/saulius/struct/CIF-dictionaries/cif_core.dic'
dictionary named 'cif_core.dic' version 2.4.1 from 2010-06-29.

Automatic conversion script
Id: cif_fix_enum 1527 2010-12-29 10:47:43Z saulius 

The following automatic conversions were performed:

'_symmetry_cell_setting' value 'Orthorhombic' changed to
'orthorhombic' according to
/home/saulius/struct/CIF-dictionaries/cif_core.dic dictionary named
'cif_core.dic' version 2.4.1 from 2010-06-29.

Automatic conversion script
Id: cif_fix_values 1715 2011-07-08 13:25:40Z adriana 
;
_cod_original_cell_volume 3270.0(11)
_cod_database_code 2220349
_cod_database_fobs_code 2220349

loop_
_symmetry_equiv_pos_as_xyz
'x, y, z'
'-x+1/2, -y, z+1/2'
'-x, y+1/2, -z+1/2'
'x+1/2, -y+1/2, -z'
'-x, -y, -z'
'x-1/2, y, -z-1/2'
'x, -y-1/2, z-1/2'
'-x-1/2, y-1/2, z'

loop_
_atom_site_type_symbol
_atom_site_label
_atom_site_fract_x
_atom_site_fract_y
_atom_site_fract_z
_atom_site_U_iso_or_equiv
_atom_site_adp_type
_atom_site_calc_flag
_atom_site_refinement_flags
_atom_site_occupancy
F F1 0.74257(7) 0.54639(12) 0.05657(5) 0.0552(3) Uani d . 1
F F2 0.77552(6) 0.66729(9) 0.14532(6) 0.0473(3) Uani d . 1
F F3 0.71669(6) 0.49082(11) 0.16580(6) 0.0467(3) Uani d . 1
O O1 1.01117(6) 0.37243(10) 0.11875(6) 0.0301(3) Uani d . 1
O O2 0.88568(6) 0.49842(10) 0.19269(6) 0.0303(3) Uani d . 1
N N1 1.03832(8) 0.19158(15) 0.23172(8) 0.0379(4) Uani d D 1
N N2 0.90662(8) 0.26462(13) 0.25377(7) 0.0298(3) Uani d D 1
N N3 0.94668(8) 0.09546(13) 0.31266(7) 0.0295(3) Uani d D 1
C C1 0.77211(10) 0.54628(16) 0.12397(9) 0.0335(4) Uani d . 1
C C2 0.85307(9) 0.48052(14) 0.13136(8) 0.0277(3) Uani d . 1
C C3 0.88043(9) 0.40780(15) 0.07420(8) 0.0290(4) Uani d . 1
H H3 0.8467 0.3955 0.0349 0.035 Uiso calc R 1
C C4 0.95774(9) 0.35055(14) 0.07232(8) 0.0264(3) Uani d . 1
C C5 0.97828(9) 0.26266(14) 0.01141(8) 0.0263(3) Uani d . 1
C C6 1.05759(10) 0.25313(16) -0.01066(9) 0.0324(4) Uani d . 1
H H6 1.0962 0.3030 0.0116 0.039 Uiso calc R 1
C C7 1.07968(10) 0.17084(17) -0.06508(10) 0.0378(4) Uani d . 1
H H7 1.1327 0.1665 -0.0797 0.045 Uiso calc R 1
C C8 1.02270(11) 0.09443(16) -0.09797(9) 0.0368(4) Uani d . 1
H H8 1.0376 0.0379 -0.1341 0.044 Uiso calc R 1
C C9 0.94389(10) 0.10278(15) -0.07679(9) 0.0346(4) Uani d . 1
H H9 0.9057 0.0518 -0.0989 0.042 Uiso calc R 1
C C10 0.92111(10) 0.18696(15) -0.02263(8) 0.0308(4) Uani d . 1
H H10 0.8678 0.1928 -0.0091 0.037 Uiso calc R 1
C C11 0.96806(9) 0.18451(15) 0.26443(8) 0.0296(4) Uani d . 1
C C12 0.84329(9) 0.22790(15) 0.29854(8) 0.0275(4) Uani d . 1
C C13 0.76879(9) 0.28105(17) 0.31021(8) 0.0321(4) Uani d . 1
H H13 0.7518 0.3527 0.2853 0.038 Uiso calc R 1
C C14 0.72078(10) 0.22158(17) 0.36124(9) 0.0349(4) Uani d . 1
H H14 0.6705 0.2548 0.3710 0.042 Uiso calc R 1
C C15 0.74579(10) 0.11347(17) 0.39833(9) 0.0339(4) Uani d . 1
H H15 0.7118 0.0763 0.4319 0.041 Uiso calc R 1
C C16 0.82038(10) 0.06027(15) 0.38614(8) 0.0309(4) Uani d . 1
H H16 0.8371 -0.0120 0.4106 0.037 Uiso calc R 1
C C17 0.86862(9) 0.11999(14) 0.33575(8) 0.0273(3) Uani d . 1
H H1A 1.0783(9) 0.1439(16) 0.2457(10) 0.046(5) Uiso d D 1
H H1B 1.0438(10) 0.2461(14) 0.1961(8) 0.043(5) Uiso d D 1
H H2A 0.9093(12) 0.3377(13) 0.2283(10) 0.051(6) Uiso d D 1
H H3A 0.9769(11) 0.0317(15) 0.3290(11) 0.051(6) Uiso d D 1

loop_
_atom_site_aniso_label
_atom_site_aniso_U_11
_atom_site_aniso_U_22
_atom_site_aniso_U_33
_atom_site_aniso_U_12
_atom_site_aniso_U_13
_atom_site_aniso_U_23
F1 0.0509(7) 0.0792(8) 0.0356(6) 0.0313(6) -0.0129(5) -0.0053(6)
F2 0.0462(6) 0.0331(6) 0.0628(7) 0.0093(4) 0.0013(5) -0.0034(5)
F3 0.0293(5) 0.0561(7) 0.0546(7) -0.0022(5) 0.0024(5) 0.0043(5)
O1 0.0292(6) 0.0319(6) 0.0291(6) -0.0017(5) -0.0052(5) -0.0008(5)
O2 0.0307(6) 0.0322(6) 0.0279(6) -0.0019(5) -0.0042(4) -0.0015(5)
N1 0.0316(8) 0.0461(9) 0.0358(8) 0.0102(7) 0.0039(6) 0.0122(7)
N2 0.0306(7) 0.0313(7) 0.0274(7) 0.0048(6) -0.0006(5) 0.0055(6)
N3 0.0298(7) 0.0304(7) 0.0284(7) 0.0056(6) -0.0008(5) 0.0029(6)
C1 0.0353(9) 0.0355(9) 0.0296(8) 0.0026(7) -0.0016(7) 0.0005(7)
C2 0.0275(8) 0.0253(8) 0.0301(8) -0.0030(6) -0.0033(6) 0.0048(6)
C3 0.0295(8) 0.0312(8) 0.0263(8) 0.0009(6) -0.0056(6) 0.0006(6)
C4 0.0296(8) 0.0239(8) 0.0256(7) -0.0038(6) -0.0027(6) 0.0053(6)
C5 0.0291(8) 0.0251(7) 0.0249(7) -0.0002(6) -0.0030(6) 0.0044(6)
C6 0.0285(8) 0.0337(9) 0.0350(9) -0.0024(7) -0.0036(7) -0.0011(7)
C7 0.0309(9) 0.0418(10) 0.0407(9) 0.0010(7) 0.0045(7) -0.0035(8)
C8 0.0452(10) 0.0324(9) 0.0327(9) 0.0025(7) 0.0014(7) -0.0036(7)
C9 0.0391(9) 0.0286(8) 0.0360(9) -0.0057(7) -0.0058(7) -0.0025(7)
C10 0.0287(8) 0.0306(8) 0.0330(8) -0.0030(6) -0.0021(6) 0.0020(7)
C11 0.0301(9) 0.0336(8) 0.0250(8) 0.0036(7) -0.0028(6) 0.0009(6)
C12 0.0293(8) 0.0305(8) 0.0227(7) -0.0001(6) -0.0027(6) -0.0021(6)
C13 0.0300(9) 0.0369(9) 0.0292(8) 0.0055(7) -0.0047(6) -0.0011(7)
C14 0.0260(8) 0.0453(10) 0.0332(9) 0.0007(7) -0.0029(6) -0.0045(8)
C15 0.0300(8) 0.0421(10) 0.0298(8) -0.0074(7) -0.0005(7) -0.0015(7)
C16 0.0348(9) 0.0300(8) 0.0279(8) -0.0032(7) -0.0049(6) 0.0018(6)
C17 0.0279(8) 0.0290(8) 0.0249(7) 0.0008(6) -0.0056(6) -0.0033(6)

loop_
_atom_type_symbol
_atom_type_description
_atom_type_scat_dispersion_real
_atom_type_scat_dispersion_imag
_atom_type_scat_source
C C 0.0033 0.0016 'International Tables Vol C Tables 4.2.6.8 and 6.1.1.4'
H H 0.0000 0.0000 'International Tables Vol C Tables 4.2.6.8 and 6.1.1.4'
N N 0.0061 0.0033 'International Tables Vol C Tables 4.2.6.8 and 6.1.1.4'
O O 0.0106 0.0060 'International Tables Vol C Tables 4.2.6.8 and 6.1.1.4'
F F 0.0171 0.0103 'International Tables Vol C Tables 4.2.6.8 and 6.1.1.4'

loop_
_geom_angle_atom_site_label_1
_geom_angle_atom_site_label_2
_geom_angle_atom_site_label_3
_geom_angle
C11 N1 H1A 120.8(12)
C11 N1 H1B 118.1(11)
H1A N1 H1B 121.1(14)
C11 N2 C12 108.60(13)
C11 N2 H2A 125.0(13)
C12 N2 H2A 125.5(13)
C11 N3 C17 108.79(13)
C11 N3 H3A 126.8(14)
C17 N3 H3A 124.4(14)
F2 C1 F1 106.81(13)
F2 C1 F3 105.99(13)
F1 C1 F3 106.30(13)
F2 C1 C2 111.64(13)
F1 C1 C2 114.24(14)
F3 C1 C2 111.35(13)
O2 C2 C3 128.36(14)
O2 C2 C1 113.13(14)
C3 C2 C1 118.47(14)
C2 C3 C4 123.55(14)
C2 C3 H3 118.2
C4 C3 H3 118.2
O1 C4 C3 123.29(14)
O1 C4 C5 117.51(13)
C3 C4 C5 119.18(13)
C6 C5 C10 118.71(14)
C6 C5 C4 118.92(13)
C10 C5 C4 122.34(14)
C7 C6 C5 120.98(15)
C7 C6 H6 119.5
C5 C6 H6 119.5
C6 C7 C8 120.01(16)
C6 C7 H7 120.0
C8 C7 H7 120.0
C9 C8 C7 119.73(16)
C9 C8 H8 120.1
C7 C8 H8 120.1
C8 C9 C10 120.49(15)
C8 C9 H9 119.8
C10 C9 H9 119.8
C9 C10 C5 120.07(15)
C9 C10 H10 120.0
C5 C10 H10 120.0
N1 C11 N3 125.36(14)
N1 C11 N2 125.23(15)
N3 C11 N2 109.40(14)
C13 C12 C17 121.81(14)
C13 C12 N2 131.50(15)
C17 C12 N2 106.66(13)
C12 C13 C14 116.39(15)
C12 C13 H13 121.8
C14 C13 H13 121.8
C13 C14 C15 121.95(15)
C13 C14 H14 119.0
C15 C14 H14 119.0
C16 C15 C14 121.39(15)
C16 C15 H15 119.3
C14 C15 H15 119.3
C17 C16 C15 116.78(15)
C17 C16 H16 121.6
C15 C16 H16 121.6
C16 C17 C12 121.68(14)
C16 C17 N3 131.78(14)
C12 C17 N3 106.52(13)

loop_
_geom_bond_atom_site_label_1
_geom_bond_atom_site_label_2
_geom_bond_distance
F1 C1 1.3415(19)
F2 C1 1.338(2)
F3 C1 1.3429(19)
O1 C4 1.2618(18)
O2 C2 1.2732(18)
N1 C11 1.326(2)
N1 H1A 0.877(9)
N1 H1B 0.879(9)
N2 C11 1.346(2)
N2 C12 1.401(2)
N2 H2A 0.905(10)
N3 C11 1.344(2)
N3 C17 1.400(2)
N3 H3A 0.895(9)
C1 C2 1.530(2)
C2 C3 1.385(2)
C3 C4 1.430(2)
C3 H3 0.9300
C4 C5 1.499(2)
C5 C6 1.394(2)
C5 C10 1.397(2)
C6 C7 1.380(2)
C6 H6 0.9300
C7 C8 1.390(3)
C7 H7 0.9300
C8 C9 1.380(2)
C8 H8 0.9300
C9 C10 1.392(2)
C9 H9 0.9300
C10 H10 0.9300
C12 C13 1.385(2)
C12 C17 1.396(2)
C13 C14 1.390(2)
C13 H13 0.9300
C14 C15 1.395(2)
C14 H14 0.9300
C15 C16 1.388(2)
C15 H15 0.9300
C16 C17 1.385(2)
C16 H16 0.9300

loop_
_geom_hbond_atom_site_label_D
_geom_hbond_atom_site_label_H
_geom_hbond_atom_site_label_A
_geom_hbond_site_symmetry_A
_geom_hbond_distance_DH
_geom_hbond_distance_HA
_geom_hbond_distance_DA
_geom_hbond_angle_DHA
N1 H1A O2 3_745 0.877(9) 2.004(11) 2.7803(18) 146.8(16)
N3 H3A O1 3_745 0.895(9) 1.949(13) 2.7651(17) 150.9(19)
N3 H3A O2 3_745 0.895(9) 2.363(18) 2.9912(18) 127.3(17)
N1 H1B O1 . 0.879(9) 2.030(10) 2.8662(18) 158.4(16)
N2 H2A O2 . 0.905(10) 1.862(11) 2.7360(18) 161.8(19)

loop_
_geom_torsion_atom_site_label_1
_geom_torsion_atom_site_label_2
_geom_torsion_atom_site_label_3
_geom_torsion_atom_site_label_4
_geom_torsion
F2 C1 C2 O2 48.38(18)
F1 C1 C2 O2 169.71(14)
F3 C1 C2 O2 -69.86(17)
F2 C1 C2 C3 -133.69(15)
F1 C1 C2 C3 -12.4(2)
F3 C1 C2 C3 108.07(16)
O2 C2 C3 C4 -7.8(3)
C1 C2 C3 C4 174.64(14)
C2 C3 C4 O1 -8.1(2)
C2 C3 C4 C5 173.70(14)
O1 C4 C5 C6 -27.7(2)
C3 C4 C5 C6 150.58(15)
O1 C4 C5 C10 150.25(14)
C3 C4 C5 C10 -31.4(2)
C10 C5 C6 C7 0.1(2)
C4 C5 C6 C7 178.13(15)
C5 C6 C7 C8 -1.0(3)
C6 C7 C8 C9 1.1(3)
C7 C8 C9 C10 -0.1(3)
C8 C9 C10 C5 -0.8(2)
C6 C5 C10 C9 0.9(2)
C4 C5 C10 C9 -177.14(14)
C17 N3 C11 N1 179.40(15)
C17 N3 C11 N2 -1.38(17)
C12 N2 C11 N1 -179.13(15)
C12 N2 C11 N3 1.64(18)
C11 N2 C12 C13 177.01(16)
C11 N2 C12 C17 -1.26(17)
C17 C12 C13 C14 0.3(2)
N2 C12 C13 C14 -177.71(16)
C12 C13 C14 C15 -0.6(2)
C13 C14 C15 C16 0.3(2)
C14 C15 C16 C17 0.3(2)
C15 C16 C17 C12 -0.5(2)
C15 C16 C17 N3 177.26(15)
C13 C12 C17 C16 0.2(2)
N2 C12 C17 C16 178.68(14)
C13 C12 C17 N3 -178.06(14)
N2 C12 C17 N3 0.42(16)
C11 N3 C17 C16 -177.45(16)
C11 N3 C17 C12 0.57(16)

loop_
_cod_related_entry_id
_cod_related_entry_database
_cod_related_entry_code
1 ChemSpider 30655674
